data_7121519
loop_
_publ_author_name
'Kitamura, Ryo'
'Suzuki, Katsunori'
'Yamashita, Makoto'

_publ_section_title
;
 Dimerization of boryl- and amino-substituted acetylenes by
 B<sub>2</sub>C<sub>2</sub> four-membered ring formation.
;
_journal_issue 46
_journal_name_full 'Chemical communications (Cambridge, England)'
_journal_page_first 5819
_journal_page_last 5822
_journal_paper_doi 10.1039/c8cc02122h
_journal_volume 54
_journal_year 2018
_chemical_formula_moiety 'C28 H48 B2 N2'
_chemical_formula_sum 'C28 H48 B2 N2'
_chemical_formula_weight 434.30
_space_group_crystal_system monoclinic
_space_group_IT_number 14
_space_group_name_Hall '-P 2yab'
_space_group_name_H-M_alt 'P 1 21/a 1'
_symmetry_space_group_name_Hall '-P 2yab'
_symmetry_space_group_name_H-M 'P 1 21/a 1'
_atom_sites_solution_hydrogens geom
_audit_creation_method SHELXL-2014
_audit_update_record
;
2018-03-16 deposited with the CCDC.
2018-04-13 downloaded from the CCDC.
;
_cell_angle_alpha 90
_cell_angle_beta 102.739(3)
_cell_angle_gamma 90
_cell_formula_units_Z 4
_cell_length_a 13.356(3)
_cell_length_b 10.8079(18)
_cell_length_c 18.731(4)
_cell_measurement_reflns_used 5632
_cell_measurement_temperature 93(2)
_cell_measurement_theta_max 31.0347
_cell_measurement_theta_min 2.5437
_cell_volume 2637.3(9)
_computing_cell_refinement 'RIGAKU CrystalClear'
_computing_data_collection 'RIGAKU CrystalClear'
_computing_data_reduction 'RIGAKU CrystalClear'
_computing_molecular_graphics 'Yadokari-XG 2009(Wakita Nemoto et al.)'
_computing_publication_material 'Yadokari-XG 2009(Wakita,Nemoto et al.)'
_computing_structure_refinement 'SHELXL-2014 (Sheldrick, 2014)'
_computing_structure_solution SIR-97
_diffrn_ambient_temperature 93(2)
_diffrn_detector_area_resol_mean 28.5714
_diffrn_measured_fraction_theta_full 0.998
_diffrn_measured_fraction_theta_max 0.997
_diffrn_measurement_device_type 'Rigaku VariMax Saturn'
_diffrn_measurement_method 'omega scans'
_diffrn_radiation_monochromator Confocal
_diffrn_radiation_source 'rotating-anode X-ray tube'
_diffrn_radiation_type MoK\a
_diffrn_radiation_wavelength 0.71075
_diffrn_reflns_av_R_equivalents 0.0591
_diffrn_reflns_av_unetI/netI 0.0642
_diffrn_reflns_Laue_measured_fraction_full 0.998
_diffrn_reflns_Laue_measured_fraction_max 0.997
_diffrn_reflns_limit_h_max 17
_diffrn_reflns_limit_h_min -17
_diffrn_reflns_limit_k_max 12
_diffrn_reflns_limit_k_min -14
_diffrn_reflns_limit_l_max 24
_diffrn_reflns_limit_l_min -19
_diffrn_reflns_number 21262
_diffrn_reflns_point_group_measured_fraction_full 0.998
_diffrn_reflns_point_group_measured_fraction_max 0.997
_diffrn_reflns_theta_full 25.242
_diffrn_reflns_theta_max 27.481
_diffrn_reflns_theta_min 3.071
_exptl_absorpt_coefficient_mu 0.061
_exptl_absorpt_correction_T_max 1.0000
_exptl_absorpt_correction_T_min 0.8993
_exptl_absorpt_correction_type multi-scan
_exptl_absorpt_process_details 'Jacobson, R. (1998) Private communication'
_exptl_crystal_colour Colorless
_exptl_crystal_density_diffrn 1.094
_exptl_crystal_description Prism
_exptl_crystal_F_000 960
_exptl_crystal_size_max 0.140
_exptl_crystal_size_mid 0.070
_exptl_crystal_size_min 0.070
_refine_diff_density_max 0.294
_refine_diff_density_min -0.344
_refine_diff_density_rms 0.080
_refine_ls_extinction_method none
_refine_ls_goodness_of_fit_ref 1.049
_refine_ls_hydrogen_treatment constr
_refine_ls_matrix_type full
_refine_ls_number_parameters 289
_refine_ls_number_reflns 6021
_refine_ls_number_restraints 0
_refine_ls_restrained_S_all 1.049
_refine_ls_R_factor_all 0.0974
_refine_ls_R_factor_gt 0.0682
_refine_ls_shift/su_max 0.000
_refine_ls_shift/su_mean 0.000
_refine_ls_structure_factor_coef Fsqd
_refine_ls_weighting_details 'w=1/[\s^2^(Fo^2^)+(0.0910P)^2^+0.2193P] where P=(Fo^2^+2Fc^2^)/3'
_refine_ls_weighting_scheme calc
_refine_ls_wR_factor_gt 0.1543
_refine_ls_wR_factor_ref 0.1758
_reflns_Friedel_coverage 0.000
_reflns_number_gt 4337
_reflns_number_total 6021
_reflns_threshold_expression 'I > 2\s(I)'
_cod_data_source_file c8cc02122h3.cif
_cod_data_source_block Et2NCCBBN_dimer
_cod_depositor_comments
;
The following automatic conversions were performed:

'_exptl_absorpt_correction_type' value 'Multi-scan' changed to
'multi-scan' according to
/home/data/users/saulius/crontab/automatic-downloads/rss-feeds/RSC/lib/dictionaries/cif_core.dic
dictionary named 'cif_core.dic' version 2.4.2 from 2011-04-26.

Automatic conversion script
Id: cif_fix_values 4973 2017-02-22 13:04:09Z antanas 

 Adding full bibliography for 7121519--7121520.cif.
;
_cod_original_cell_volume 2637.2(8)
_cod_database_code 7121519
_shelx_space_group_comment
;
The symmetry employed for this shelxl refinement is uniquely defined
by the following loop, which should always be used as a source of
symmetry information in preference to the above space-group names.
They are only intended as comments.
;
_shelx_estimated_absorpt_t_min 0.991
_shelx_estimated_absorpt_t_max 0.996
_shelxl_version_number 2014-3

loop_
_space_group_symop_operation_xyz
'x, y, z'
'-x+1/2, y+1/2, -z'
'-x, -y, -z'
'x-1/2, -y-1/2, z'

loop_
_atom_site_label
_atom_site_type_symbol
_atom_site_fract_x
_atom_site_fract_y
_atom_site_fract_z
_atom_site_U_iso_or_equiv
_atom_site_adp_type
_atom_site_occupancy
_atom_site_site_symmetry_order
_atom_site_calc_flag
_atom_site_refinement_flags_posn
_atom_site_refinement_flags_adp
N1 N 0.04722(11) -0.23716(13) 0.66645(8) 0.0195(3) Uani 1 1 d . .
C1 C 0.17586(13) -0.06967(15) 0.71936(9) 0.0174(4) Uani 1 1 d . .
C4 C 0.27227(14) -0.03036(16) 0.57968(9) 0.0209(4) Uani 1 1 d . .
H4 H 0.3271 -0.0396 0.5521 0.025 Uiso 1 1 calc R U
H4A H 0.2520 -0.1145 0.5920 0.025 Uiso 1 1 calc R U
C2 C 0.26631(13) 0.11359(15) 0.77913(9) 0.0174(4) Uani 1 1 d . .
C11 C 0.16643(13) -0.02634(15) 0.86374(9) 0.0178(4) Uani 1 1 d . .
H11 H 0.1058 0.0282 0.8452 0.021 Uiso 1 1 calc R U
C12 C 0.22950(14) 0.02983(16) 0.93550(9) 0.0214(4) Uani 1 1 d . .
H12 H 0.2402 0.1189 0.9272 0.026 Uiso 1 1 calc R U
H12A H 0.1885 0.0237 0.9734 0.026 Uiso 1 1 calc R U
C19 C 0.11519(13) -0.15321(15) 0.69255(9) 0.0182(4) Uani 1 1 d . .
C3 C 0.31685(13) 0.03907(15) 0.65154(9) 0.0192(4) Uani 1 1 d . .
H3 H 0.3701 -0.0144 0.6829 0.023 Uiso 1 1 calc R U
C18 C 0.12748(14) -0.15850(16) 0.87162(10) 0.0220(4) Uani 1 1 d . .
H18 H 0.0878 -0.1586 0.9104 0.026 Uiso 1 1 calc R U
H18A H 0.0800 -0.1820 0.8252 0.026 Uiso 1 1 calc R U
C24 C 0.29010(13) 0.21730(16) 0.80634(9) 0.0187(4) Uani 1 1 d . .
C16 C 0.29613(15) -0.24704(16) 0.84569(10) 0.0246(4) Uani 1 1 d . .
H16 H 0.3554 -0.2981 0.8700 0.030 Uiso 1 1 calc R U
H16A H 0.2691 -0.2830 0.7966 0.030 Uiso 1 1 calc R U
C5 C 0.17924(15) 0.03154(17) 0.52952(10) 0.0241(4) Uani 1 1 d . .
H5 H 0.1466 -0.0287 0.4917 0.029 Uiso 1 1 calc R U
H5A H 0.2037 0.1021 0.5042 0.029 Uiso 1 1 calc R U
B2 B 0.22463(15) 0.06075(17) 0.69335(10) 0.0166(4) Uani 1 1 d . .
C14 C 0.39693(14) -0.05741(17) 0.90736(10) 0.0233(4) Uani 1 1 d . .
H14 H 0.4538 -0.1142 0.9287 0.028 Uiso 1 1 calc R U
H14A H 0.4279 0.0209 0.8952 0.028 Uiso 1 1 calc R U
N2 N 0.31292(12) 0.32676(13) 0.83354(8) 0.0203(3) Uani 1 1 d . .
C15 C 0.33489(13) -0.11505(16) 0.83584(9) 0.0197(4) Uani 1 1 d . .
H15 H 0.3794 -0.1179 0.7994 0.024 Uiso 1 1 calc R U
C13 C 0.33490(15) -0.03027(18) 0.96557(10) 0.0255(4) Uani 1 1 d . .
H13 H 0.3757 0.0252 1.0030 0.031 Uiso 1 1 calc R U
H13A H 0.3244 -0.1088 0.9901 0.031 Uiso 1 1 calc R U
C6 C 0.09755(14) 0.07894(17) 0.56956(9) 0.0228(4) Uani 1 1 d . .
H6 H 0.0567 0.0074 0.5799 0.027 Uiso 1 1 calc R U
H6A H 0.0504 0.1351 0.5362 0.027 Uiso 1 1 calc R U
B1 B 0.23700(15) -0.02736(17) 0.80389(10) 0.0166(4) Uani 1 1 d . .
C9 C 0.19010(16) 0.27320(16) 0.63162(10) 0.0254(4) Uani 1 1 d . .
H9 H 0.1400 0.3233 0.5964 0.031 Uiso 1 1 calc R U
H9A H 0.2044 0.3177 0.6790 0.031 Uiso 1 1 calc R U
C7 C 0.13994(14) 0.14817(15) 0.64207(9) 0.0200(4) Uani 1 1 d . .
H7 H 0.0824 0.1629 0.6673 0.024 Uiso 1 1 calc R U
C27 C 0.42081(14) 0.36561(17) 0.85774(10) 0.0234(4) Uani 1 1 d . .
H27 H 0.4255 0.4564 0.8523 0.028 Uiso 1 1 calc R U
H27A H 0.4622 0.3263 0.8261 0.028 Uiso 1 1 calc R U
C26 C 0.12671(15) 0.36586(19) 0.82756(12) 0.0316(5) Uani 1 1 d . .
H26 H 0.0787 0.4304 0.8354 0.047 Uiso 1 1 calc R U
H26A H 0.1083 0.3380 0.7766 0.047 Uiso 1 1 calc R U
H26B H 0.1232 0.2958 0.8601 0.047 Uiso 1 1 calc R U
C21 C -0.09007(16) -0.09251(19) 0.68557(12) 0.0328(5) Uani 1 1 d . .
H21 H -0.1647 -0.0816 0.6747 0.049 Uiso 1 1 calc R U
H21A H -0.0638 -0.0943 0.7387 0.049 Uiso 1 1 calc R U
H21B H -0.0585 -0.0236 0.6646 0.049 Uiso 1 1 calc R U
C10 C 0.36578(15) 0.16501(17) 0.64098(10) 0.0250(4) Uani 1 1 d . .
H10 H 0.4024 0.1958 0.6895 0.030 Uiso 1 1 calc R U
H10A H 0.4176 0.1521 0.6112 0.030 Uiso 1 1 calc R U
C20 C -0.06432(14) -0.21189(18) 0.65300(11) 0.0278(4) Uani 1 1 d . .
H20 H -0.0981 -0.2806 0.6736 0.033 Uiso 1 1 calc R U
H20A H -0.0927 -0.2100 0.5995 0.033 Uiso 1 1 calc R U
C25 C 0.23385(15) 0.41708(17) 0.84374(11) 0.0268(4) Uani 1 1 d . .
H25 H 0.2360 0.4891 0.8115 0.032 Uiso 1 1 calc R U
H25A H 0.2509 0.4470 0.8949 0.032 Uiso 1 1 calc R U
C17 C 0.21197(16) -0.25710(17) 0.89027(10) 0.0265(4) Uani 1 1 d . .
H17 H 0.1798 -0.3399 0.8819 0.032 Uiso 1 1 calc R U
H17A H 0.2447 -0.2507 0.9430 0.032 Uiso 1 1 calc R U
C22 C 0.07873(15) -0.35788(16) 0.64158(10) 0.0245(4) Uani 1 1 d . .
H22 H 0.0309 -0.4225 0.6512 0.029 Uiso 1 1 calc R U
H22A H 0.1482 -0.3786 0.6704 0.029 Uiso 1 1 calc R U
C8 C 0.29033(16) 0.26565(17) 0.60411(10) 0.0280(4) Uani 1 1 d . .
H8 H 0.3253 0.3469 0.6121 0.034 Uiso 1 1 calc R U
H8A H 0.2728 0.2501 0.5507 0.034 Uiso 1 1 calc R U
C28 C 0.46446(16) 0.3304(2) 0.93663(11) 0.0346(5) Uani 1 1 d . .
H28 H 0.5361 0.3575 0.9509 0.052 Uiso 1 1 calc R U
H28A H 0.4244 0.3704 0.9681 0.052 Uiso 1 1 calc R U
H28B H 0.4611 0.2404 0.9420 0.052 Uiso 1 1 calc R U
C23 C 0.08006(19) -0.35919(19) 0.56129(11) 0.0384(5) Uani 1 1 d . .
H23 H 0.1014 -0.4411 0.5478 0.058 Uiso 1 1 calc R U
H23A H 0.0112 -0.3406 0.5324 0.058 Uiso 1 1 calc R U
H23B H 0.1285 -0.2967 0.5515 0.058 Uiso 1 1 calc R U

loop_
_atom_site_aniso_label
_atom_site_aniso_U_11
_atom_site_aniso_U_22
_atom_site_aniso_U_33
_atom_site_aniso_U_23
_atom_site_aniso_U_13
_atom_site_aniso_U_12
N1 0.0193(8) 0.0172(7) 0.0210(8) -0.0035(6) 0.0028(6) -0.0028(6)
C1 0.0154(8) 0.0175(9) 0.0192(9) -0.0016(6) 0.0040(6) 0.0029(6)
C4 0.0214(9) 0.0207(9) 0.0212(9) -0.0003(7) 0.0062(7) 0.0009(7)
C2 0.0150(8) 0.0187(9) 0.0183(9) -0.0002(7) 0.0033(6) 0.0009(7)
C11 0.0177(8) 0.0165(9) 0.0190(9) 0.0004(6) 0.0035(7) 0.0003(7)
C12 0.0237(9) 0.0220(9) 0.0186(9) -0.0010(7) 0.0048(7) -0.0016(7)
C19 0.0210(9) 0.0199(9) 0.0138(9) 0.0027(6) 0.0037(7) 0.0000(7)
C3 0.0189(9) 0.0187(9) 0.0193(9) 0.0001(7) 0.0029(7) -0.0004(7)
C18 0.0251(10) 0.0234(10) 0.0189(9) -0.0007(7) 0.0079(7) -0.0035(7)
C24 0.0191(9) 0.0212(9) 0.0157(9) 0.0021(7) 0.0036(7) 0.0003(7)
C16 0.0281(10) 0.0194(9) 0.0255(10) 0.0015(7) 0.0043(8) 0.0037(7)
C5 0.0275(10) 0.0245(10) 0.0183(9) -0.0021(7) 0.0012(7) 0.0013(8)
B2 0.0186(9) 0.0143(9) 0.0161(10) -0.0015(7) 0.0023(7) -0.0021(7)
C14 0.0178(9) 0.0274(10) 0.0227(10) 0.0016(7) 0.0002(7) 0.0006(7)
N2 0.0199(8) 0.0172(8) 0.0243(8) -0.0041(6) 0.0060(6) -0.0025(6)
C15 0.0203(9) 0.0204(9) 0.0182(9) 0.0009(7) 0.0039(7) 0.0005(7)
C13 0.0266(10) 0.0290(10) 0.0192(10) -0.0002(7) 0.0012(7) -0.0001(8)
C6 0.0222(9) 0.0248(10) 0.0188(9) -0.0006(7) -0.0009(7) 0.0033(7)
B1 0.0179(9) 0.0161(10) 0.0154(10) 0.0014(7) 0.0029(7) -0.0018(7)
C9 0.0347(11) 0.0177(9) 0.0225(10) 0.0016(7) 0.0035(8) 0.0027(8)
C7 0.0213(9) 0.0186(9) 0.0196(9) 0.0004(7) 0.0034(7) 0.0018(7)
C27 0.0215(9) 0.0234(10) 0.0257(10) -0.0039(7) 0.0061(7) -0.0065(7)
C26 0.0242(10) 0.0322(11) 0.0395(12) -0.0058(9) 0.0096(9) 0.0005(8)
C21 0.0212(10) 0.0358(12) 0.0416(12) -0.0031(9) 0.0078(8) 0.0006(8)
C10 0.0261(10) 0.0275(10) 0.0232(10) -0.0010(7) 0.0095(8) -0.0066(8)
C20 0.0180(9) 0.0280(10) 0.0350(11) 0.0000(8) 0.0009(8) -0.0032(8)
C25 0.0264(10) 0.0228(10) 0.0330(11) -0.0052(8) 0.0105(8) 0.0004(8)
C17 0.0331(11) 0.0208(10) 0.0265(11) 0.0026(7) 0.0084(8) -0.0015(8)
C22 0.0255(10) 0.0178(9) 0.0296(11) -0.0037(7) 0.0047(8) -0.0019(7)
C8 0.0397(12) 0.0196(9) 0.0250(11) 0.0026(7) 0.0079(9) -0.0076(8)
C28 0.0274(11) 0.0453(13) 0.0295(11) -0.0027(9) 0.0030(8) -0.0078(9)
C23 0.0529(15) 0.0303(12) 0.0359(13) -0.0066(9) 0.0186(10) 0.0001(10)

loop_
_atom_type_symbol
_atom_type_description
_atom_type_scat_dispersion_real
_atom_type_scat_dispersion_imag
_atom_type_scat_source
C C 0.0033 0.0016 'International Tables Vol C Tables 4.2.6.8 and 6.1.1.4'
H H 0.0000 0.0000 'International Tables Vol C Tables 4.2.6.8 and 6.1.1.4'
B B 0.0013 0.0007 'International Tables Vol C Tables 4.2.6.8 and 6.1.1.4'
N N 0.0061 0.0033 'International Tables Vol C Tables 4.2.6.8 and 6.1.1.4'

loop_
_geom_angle_atom_site_label_1
_geom_angle_atom_site_label_2
_geom_angle_atom_site_label_3
_geom_angle
C19 N1 C22 120.73(15)
C19 N1 C20 121.88(15)
C22 N1 C20 117.07(14)
C19 C1 B2 139.19(16)
C19 C1 B1 135.89(16)
B2 C1 B1 84.56(12)
C5 C4 C3 115.26(14)
C5 C4 H4 108.5
C3 C4 H4 108.5
C5 C4 H4A 108.5
C3 C4 H4A 108.5
H4 C4 H4A 107.5
C24 C2 B1 139.96(16)
C24 C2 B2 134.37(16)
B1 C2 B2 84.65(12)
C18 C11 C12 114.36(14)
C18 C11 B1 108.76(13)
C12 C11 B1 108.47(14)
C18 C11 H11 108.4
C12 C11 H11 108.4
B1 C11 H11 108.4
C13 C12 C11 115.57(15)
C13 C12 H12 108.4
C11 C12 H12 108.4
C13 C12 H12A 108.4
C11 C12 H12A 108.4
H12 C12 H12A 107.4
C1 C19 N1 176.23(19)
C4 C3 C10 114.26(14)
C4 C3 B2 107.76(14)
C10 C3 B2 108.92(14)
C4 C3 H3 108.6
C10 C3 H3 108.6
B2 C3 H3 108.6
C17 C18 C11 114.79(15)
C17 C18 H18 108.6
C11 C18 H18 108.6
C17 C18 H18A 108.6
C11 C18 H18A 108.6
H18 C18 H18A 107.5
C2 C24 N2 178.5(2)
C15 C16 C17 115.66(15)
C15 C16 H16 108.4
C17 C16 H16 108.4
C15 C16 H16A 108.4
C17 C16 H16A 108.4
H16 C16 H16A 107.4
C4 C5 C6 114.27(15)
C4 C5 H5 108.7
C6 C5 H5 108.7
C4 C5 H5A 108.7
C6 C5 H5A 108.7
H5 C5 H5A 107.6
C3 B2 C7 107.75(14)
C3 B2 C1 114.02(14)
C7 B2 C1 113.56(14)
C3 B2 C2 112.68(14)
C7 B2 C2 114.22(14)
C1 B2 C2 94.37(12)
C13 C14 C15 115.03(15)
C13 C14 H14 108.5
C15 C14 H14 108.5
C13 C14 H14A 108.5
C15 C14 H14A 108.5
H14 C14 H14A 107.5
C24 N2 C27 120.65(15)
C24 N2 C25 122.62(15)
C27 N2 C25 116.70(14)
C16 C15 C14 113.57(14)
C16 C15 B1 108.71(14)
C14 C15 B1 108.66(14)
C16 C15 H15 108.6
C14 C15 H15 108.6
B1 C15 H15 108.6
C14 C13 C12 114.43(15)
C14 C13 H13 108.7
C12 C13 H13 108.7
C14 C13 H13A 108.7
C12 C13 H13A 108.7
H13 C13 H13A 107.6
C5 C6 C7 115.30(15)
C5 C6 H6 108.5
C7 C6 H6 108.5
C5 C6 H6A 108.5
C7 C6 H6A 108.5
H6 C6 H6A 107.5
C11 B1 C15 107.13(14)
C11 B1 C2 113.34(14)
C15 B1 C2 114.74(14)
C11 B1 C1 114.82(14)
C15 B1 C1 112.01(14)
C2 B1 C1 94.70(12)
C8 C9 C7 115.53(15)
C8 C9 H9 108.4
C7 C9 H9 108.4
C8 C9 H9A 108.4
C7 C9 H9A 108.4
H9 C9 H9A 107.5
C9 C7 C6 113.49(14)
C9 C7 B2 108.74(15)
C6 C7 B2 108.18(14)
C9 C7 H7 108.8
C6 C7 H7 108.8
B2 C7 H7 108.8
N2 C27 C28 111.65(15)
N2 C27 H27 109.3
C28 C27 H27 109.3
N2 C27 H27A 109.3
C28 C27 H27A 109.3
H27 C27 H27A 108.0
C25 C26 H26 109.5
C25 C26 H26A 109.5
H26 C26 H26A 109.5
C25 C26 H26B 109.5
H26 C26 H26B 109.5
H26A C26 H26B 109.5
C20 C21 H21 109.5
C20 C21 H21A 109.5
H21 C21 H21A 109.5
C20 C21 H21B 109.5
H21 C21 H21B 109.5
H21A C21 H21B 109.5
C8 C10 C3 115.31(16)
C8 C10 H10 108.4
C3 C10 H10 108.4
C8 C10 H10A 108.4
C3 C10 H10A 108.4
H10 C10 H10A 107.5
N1 C20 C21 113.70(16)
N1 C20 H20 108.8
C21 C20 H20 108.8
N1 C20 H20A 108.8
C21 C20 H20A 108.8
H20 C20 H20A 107.7
N2 C25 C26 113.95(15)
N2 C25 H25 108.8
C26 C25 H25 108.8
N2 C25 H25A 108.8
C26 C25 H25A 108.8
H25 C25 H25A 107.7
C18 C17 C16 114.46(15)
C18 C17 H17 108.6
C16 C17 H17 108.6
C18 C17 H17A 108.6
C16 C17 H17A 108.6
H17 C17 H17A 107.6
N1 C22 C23 112.93(16)
N1 C22 H22 109.0
C23 C22 H22 109.0
N1 C22 H22A 109.0
C23 C22 H22A 109.0
H22 C22 H22A 107.8
C9 C8 C10 114.77(15)
C9 C8 H8 108.6
C10 C8 H8 108.6
C9 C8 H8A 108.6
C10 C8 H8A 108.6
H8 C8 H8A 107.6
C27 C28 H28 109.5
C27 C28 H28A 109.5
H28 C28 H28A 109.5
C27 C28 H28B 109.5
H28 C28 H28B 109.5
H28A C28 H28B 109.5
C22 C23 H23 109.5
C22 C23 H23A 109.5
H23 C23 H23A 109.5
C22 C23 H23B 109.5
H23 C23 H23B 109.5
H23A C23 H23B 109.5

loop_
_geom_bond_atom_site_label_1
_geom_bond_atom_site_label_2
_geom_bond_distance
N1 C19 1.300(2)
N1 C22 1.477(2)
N1 C20 1.480(2)
C1 C19 1.243(2)
C1 B2 1.670(3)
C1 B1 1.677(3)
C4 C5 1.536(2)
C4 C3 1.541(2)
C4 H4 0.9900
C4 H4A 0.9900
C2 C24 1.243(2)
C2 B1 1.664(2)
C2 B2 1.680(2)
C11 C18 1.538(2)
C11 C12 1.545(2)
C11 B1 1.616(2)
C11 H11 1.0000
C12 C13 1.540(3)
C12 H12 0.9900
C12 H12A 0.9900
C3 C10 1.541(2)
C3 B2 1.616(3)
C3 H3 1.0000
C18 C17 1.535(3)
C18 H18 0.9900
C18 H18A 0.9900
C24 N2 1.298(2)
C16 C15 1.542(2)
C16 C17 1.545(3)
C16 H16 0.9900
C16 H16A 0.9900
C5 C6 1.541(2)
C5 H5 0.9900
C5 H5A 0.9900
B2 C7 1.617(3)
C14 C13 1.536(3)
C14 C15 1.543(2)
C14 H14 0.9900
C14 H14A 0.9900
N2 C27 1.473(2)
N2 C25 1.481(2)
C15 B1 1.619(3)
C15 H15 1.0000
C13 H13 0.9900
C13 H13A 0.9900
C6 C7 1.545(2)
C6 H6 0.9900
C6 H6A 0.9900
C9 C8 1.539(3)
C9 C7 1.540(2)
C9 H9 0.9900
C9 H9A 0.9900
C7 H7 1.0000
C27 C28 1.513(3)
C27 H27 0.9900
C27 H27A 0.9900
C26 C25 1.501(3)
C26 H26 0.9800
C26 H26A 0.9800
C26 H26B 0.9800
C21 C20 1.499(3)
C21 H21 0.9800
C21 H21A 0.9800
C21 H21B 0.9800
C10 C8 1.539(3)
C10 H10 0.9900
C10 H10A 0.9900
C20 H20 0.9900
C20 H20A 0.9900
C25 H25 0.9900
C25 H25A 0.9900
C17 H17 0.9900
C17 H17A 0.9900
C22 C23 1.508(3)
C22 H22 0.9900
C22 H22A 0.9900
C8 H8 0.9900
C8 H8A 0.9900
C28 H28 0.9800
C28 H28A 0.9800
C28 H28B 0.9800
C23 H23 0.9800
C23 H23A 0.9800
C23 H23B 0.9800

loop_
_geom_torsion_atom_site_label_1
_geom_torsion_atom_site_label_2
_geom_torsion_atom_site_label_3
_geom_torsion_atom_site_label_4
_geom_torsion
C18 C11 C12 C13 68.3(2)
B1 C11 C12 C13 -53.25(19)
C5 C4 C3 C10 -66.4(2)
C5 C4 C3 B2 54.75(19)
C12 C11 C18 C17 -66.45(19)
B1 C11 C18 C17 54.96(19)
C3 C4 C5 C6 -44.9(2)
C4 C3 B2 C7 -62.98(17)
C10 C3 B2 C7 61.48(18)
C4 C3 B2 C1 64.05(18)
C10 C3 B2 C1 -171.49(14)
C4 C3 B2 C2 170.11(13)
C10 C3 B2 C2 -65.43(18)
C19 C1 B2 C3 -79.3(3)
B1 C1 B2 C3 107.36(15)
C19 C1 B2 C7 44.6(3)
B1 C1 B2 C7 -128.69(15)
C19 C1 B2 C2 163.5(2)
B1 C1 B2 C2 -9.87(12)
C24 C2 B2 C3 81.9(2)
B1 C2 B2 C3 -108.38(15)
C24 C2 B2 C7 -41.5(3)
B1 C2 B2 C7 128.23(15)
C24 C2 B2 C1 -159.8(2)
B1 C2 B2 C1 9.94(12)
C17 C16 C15 C14 68.8(2)
C17 C16 C15 B1 -52.3(2)
C13 C14 C15 C16 -67.0(2)
C13 C14 C15 B1 54.2(2)
C15 C14 C13 C12 -43.9(2)
C11 C12 C13 C14 43.5(2)
C4 C5 C6 C7 44.0(2)
C18 C11 B1 C15 -62.97(17)
C12 C11 B1 C15 61.97(17)
C18 C11 B1 C2 169.44(14)
C12 C11 B1 C2 -65.62(18)
C18 C11 B1 C1 62.10(18)
C12 C11 B1 C1 -172.95(14)
C16 C15 B1 C11 61.38(17)
C14 C15 B1 C11 -62.67(17)
C16 C15 B1 C2 -171.85(14)
C14 C15 B1 C2 64.10(18)
C16 C15 B1 C1 -65.37(17)
C14 C15 B1 C1 170.57(13)
C24 C2 B1 C11 39.1(3)
B2 C2 B1 C11 -129.53(15)
C24 C2 B1 C15 -84.4(3)
B2 C2 B1 C15 106.97(15)
C24 C2 B1 C1 158.7(2)
B2 C2 B1 C1 -9.90(12)
C19 C1 B1 C11 -45.3(3)
B2 C1 B1 C11 128.40(15)
C19 C1 B1 C15 77.1(3)
B2 C1 B1 C15 -109.12(15)
C19 C1 B1 C2 -163.8(2)
B2 C1 B1 C2 9.97(12)
C8 C9 C7 C6 -67.7(2)
C8 C9 C7 B2 52.8(2)
C5 C6 C7 C9 67.7(2)
C5 C6 C7 B2 -53.09(19)
C3 B2 C7 C9 -61.39(17)
C1 B2 C7 C9 171.31(14)
C2 B2 C7 C9 64.62(18)
C3 B2 C7 C6 62.29(17)
C1 B2 C7 C6 -65.01(18)
C2 B2 C7 C6 -171.70(14)
C24 N2 C27 C28 -88.0(2)
C25 N2 C27 C28 90.4(2)
C4 C3 C10 C8 67.7(2)
B2 C3 C10 C8 -52.8(2)
C19 N1 C20 C21 -11.4(2)
C22 N1 C20 C21 174.97(16)
C24 N2 C25 C26 6.3(3)
C27 N2 C25 C26 -172.14(15)
C11 C18 C17 C16 -44.2(2)
C15 C16 C17 C18 43.1(2)
C19 N1 C22 C23 -91.6(2)
C20 N1 C22 C23 82.1(2)
C7 C9 C8 C10 -43.2(2)
C3 C10 C8 C9 43.0(2)
